data_4034034
loop_
_publ_author_name
'Sen, Chiranjit'
'Sahoo, Tapan'
'Singh, Harshvardhan'
'Suresh, Eringathodi'
'Ghosh, Subhash Chandra'

_publ_section_title
;
 Visible Light-Promoted Photocatalytic C-5 Carboxylation of
 8-Aminoquinoline Amides and Sulfonamides via a Single Electron Transfer
 Pathway.
;
_journal_issue 16
_journal_name_full 'The Journal of organic chemistry'
_journal_page_first 9869
_journal_page_last 9896
_journal_paper_doi 10.1021/acs.joc.9b00942
_journal_volume 84
_journal_year 2019
_chemical_formula_sum 'C15 H14 N2 O3'
_chemical_formula_weight 270.28
_space_group_crystal_system orthorhombic
_space_group_IT_number 19
_space_group_name_Hall 'P 2ac 2ab'
_space_group_name_H-M_alt 'P 21 21 21'
_atom_sites_solution_hydrogens mixed
_cell_angle_alpha 90
_cell_angle_beta 90
_cell_angle_gamma 90
_cell_formula_units_Z 4
_cell_length_a 4.93700(10)
_cell_length_b 14.7611(4)
_cell_length_c 17.1017(4)
_cell_measurement_reflns_used 8151
_cell_measurement_temperature 100.(2)
_cell_measurement_theta_max 28.3854
_cell_measurement_theta_min 2.7598
_cell_volume 1246.30(5)
_computing_cell_refinement 'Bruker SAINT'
_computing_data_collection 'Bruker APEX2'
_computing_data_reduction 'Bruker SAINT'
_computing_molecular_graphics 'Bruker SHELXTL'
_computing_publication_material 'Bruker SHELXTL'
_computing_structure_refinement 'SHELXL-2014 (Sheldrick 2014)'
_computing_structure_solution 'SHELXS-97 (Sheldrick 2008)'
_diffrn_ambient_temperature 100.(2)
_diffrn_detector_area_resol_mean 7.3910
_diffrn_measured_fraction_theta_full 0.991
_diffrn_measured_fraction_theta_max 0.991
_diffrn_measurement_device_type 'Bruker APEX-II CCD'
_diffrn_measurement_method '\f and \w scans'
_diffrn_radiation_type MoK\a
_diffrn_radiation_wavelength 0.71073
_diffrn_reflns_av_R_equivalents 0.0207
_diffrn_reflns_av_unetI/netI 0.0206
_diffrn_reflns_limit_h_max 5
_diffrn_reflns_limit_h_min -6
_diffrn_reflns_limit_k_max 19
_diffrn_reflns_limit_k_min -18
_diffrn_reflns_limit_l_max 22
_diffrn_reflns_limit_l_min -22
_diffrn_reflns_number 10517
_diffrn_reflns_theta_full 28.42
_diffrn_reflns_theta_max 28.42
_diffrn_reflns_theta_min 2.76
_diffrn_source_type 'MICRO FOCUS TUBE'
_exptl_absorpt_coefficient_mu 0.102
_exptl_absorpt_correction_T_max 0.9890
_exptl_absorpt_correction_T_min 0.9560
_exptl_absorpt_correction_type multi-scan
_exptl_absorpt_process_details 'BRUKER SADABS'
_exptl_crystal_colour COLOURELESS
_exptl_crystal_density_diffrn 1.440
_exptl_crystal_density_method 'not measured'
_exptl_crystal_description PLATE
_exptl_crystal_F_000 568
_exptl_crystal_size_max 0.449
_exptl_crystal_size_mid 0.136
_exptl_crystal_size_min 0.109
_refine_diff_density_max 0.250
_refine_diff_density_min -0.157
_refine_ls_abs_structure_details
;

Flack x determined using 1227 quotients [(I+)-(I-)]/[(I+)+(I-)]
(Parsons, Flack and Wagner, Acta Cryst. B69 (2013) 249-259).
;
_refine_ls_abs_structure_Flack -0.2(3)
_refine_ls_extinction_method none
_refine_ls_goodness_of_fit_ref 1.048
_refine_ls_hydrogen_treatment mixed
_refine_ls_matrix_type full
_refine_ls_number_parameters 186
_refine_ls_number_reflns 3103
_refine_ls_number_restraints 0
_refine_ls_restrained_S_all 1.048
_refine_ls_R_factor_all 0.0295
_refine_ls_R_factor_gt 0.0287
_refine_ls_shift/su_max 0.001
_refine_ls_shift/su_mean 0.000
_refine_ls_structure_factor_coef Fsqd
_refine_ls_weighting_details 'w=1/[\s^2^(Fo^2^)+(0.0410P)^2^+0.2595P] where P=(Fo^2^+2Fc^2^)/3'
_refine_ls_weighting_scheme calc
_refine_ls_wR_factor_gt 0.0750
_refine_ls_wR_factor_ref 0.0758
_reflns_number_gt 3034
_reflns_number_total 3103
_reflns_threshold_expression 'I > 2\s(I)'
_cod_data_source_file jo9b00942_si_003.cif
_cod_data_source_block SCG1754
_cod_depositor_comments
;
The following automatic conversions were performed:

data item '_exptl_absorpt_correction_type' value 'MULTI SCAN' was
changed to 'multi-scan' in accordance with the
/home/data/users/saulius/crontab/automatic-downloads/current/ACS/lib/dictionaries/cif_core.dic
dictionary named 'cif_core.dic' version 2.4.2 last updated on
2011-04-26.

Automatic conversion script
Id: cif_fix_values 6909 2019-04-08 15:41:33Z antanas 
;
_cod_database_code 4034034

loop_
_space_group_symop_operation_xyz
'x, y, z'
'-x+1/2, -y, z+1/2'
'-x, y+1/2, -z+1/2'
'x+1/2, -y+1/2, -z'

loop_
_atom_site_type_symbol
_atom_site_label
_atom_site_fract_x
_atom_site_fract_y
_atom_site_fract_z
_atom_site_U_iso_or_equiv
_atom_site_adp_type
_atom_site_calc_flag
_atom_site_refinement_flags_adp
_atom_site_refinement_flags_posn
_atom_site_occupancy
O O1 -0.1112(2) 0.50540(7) 0.54476(6) 0.0198(2) Uani d . . 1
H H1C 0.043(5) 0.5246(14) 0.7176(12) 0.028(5) Uiso d . . 1
O O2 0.9248(3) 0.17834(8) 0.72194(7) 0.0296(3) Uani d . . 1
O O3 0.8572(2) 0.17890(7) 0.59284(6) 0.0203(2) Uani d . . 1
N N1 0.0371(3) 0.49781(9) 0.67117(7) 0.0160(2) Uani d . . 1
N N2 0.3340(3) 0.46563(9) 0.79727(7) 0.0174(3) Uani d . . 1
C C1 -0.5175(3) 0.63768(11) 0.58383(9) 0.0209(3) Uani d . . 1
H H1A -0.558144 0.596842 0.539436 0.025 Uiso calc U R 1
H H1B -0.678586 0.66457 0.609343 0.025 Uiso calc U R 1
C C2 -0.2673(3) 0.69437(10) 0.57885(9) 0.0207(3) Uani d . . 1
H H2A -0.273872 0.756071 0.601448 0.025 Uiso calc U R 1
H H2B -0.153364 0.688307 0.531502 0.025 Uiso calc U R 1
C C3 -0.2783(3) 0.61448(10) 0.63494(8) 0.0180(3) Uani d . . 1
H H3 -0.293315 0.628205 0.692032 0.022 Uiso calc U R 1
C C4 -0.1139(3) 0.53425(10) 0.61177(8) 0.0158(3) Uani d . . 1
C C5 0.2219(3) 0.42663(10) 0.66621(8) 0.0147(3) Uani d . . 1
C C6 0.2593(3) 0.37227(10) 0.60142(8) 0.0165(3) Uani d . . 1
H H6 0.152286 0.381494 0.555938 0.02 Uiso calc U R 1
C C7 0.4553(3) 0.30338(10) 0.60267(8) 0.0165(3) Uani d . . 1
H H7 0.478614 0.267103 0.557284 0.02 Uiso calc U R 1
C C8 0.6155(3) 0.28619(10) 0.66709(8) 0.0156(3) Uani d . . 1
C C9 0.5827(3) 0.34115(9) 0.73536(8) 0.0149(3) Uani d . . 1
C C10 0.7418(3) 0.33410(10) 0.80426(8) 0.0175(3) Uani d . . 1
H H10 0.882695 0.290414 0.807377 0.021 Uiso calc U R 1
C C11 0.6919(3) 0.39025(10) 0.86599(8) 0.0196(3) Uani d . . 1
H H11 0.798097 0.386144 0.912173 0.024 Uiso calc U R 1
C C12 0.4818(3) 0.45422(10) 0.86064(8) 0.0192(3) Uani d . . 1
H H12 0.444544 0.49105 0.904904 0.023 Uiso calc U R 1
C C13 0.3836(3) 0.41058(9) 0.73473(8) 0.0145(3) Uani d . . 1
C C14 0.8138(3) 0.21050(10) 0.66544(9) 0.0175(3) Uani d . . 1
C C15 1.0537(3) 0.10618(10) 0.58846(9) 0.0219(3) Uani d . . 1
H H15A 1.067633 0.08491 0.534324 0.033 Uiso calc U R 1
H H15B 0.995734 0.056066 0.622108 0.033 Uiso calc U R 1
H H15C 1.230656 0.128391 0.605972 0.033 Uiso calc U R 1

loop_
_atom_site_aniso_label
_atom_site_aniso_U_11
_atom_site_aniso_U_22
_atom_site_aniso_U_33
_atom_site_aniso_U_12
_atom_site_aniso_U_13
_atom_site_aniso_U_23
O1 0.0228(5) 0.0205(5) 0.0161(4) 0.0027(4) -0.0020(4) -0.0020(4)
O2 0.0423(7) 0.0255(6) 0.0210(5) 0.0137(6) -0.0077(5) -0.0001(5)
O3 0.0237(5) 0.0198(5) 0.0175(5) 0.0077(4) 0.0020(4) 0.0009(4)
N1 0.0175(6) 0.0172(6) 0.0132(5) 0.0007(5) 0.0001(4) -0.0018(5)
N2 0.0181(6) 0.0185(6) 0.0156(5) -0.0029(5) 0.0002(5) -0.0024(5)
C1 0.0153(6) 0.0210(7) 0.0263(7) 0.0008(6) -0.0025(6) -0.0009(6)
C2 0.0175(7) 0.0171(7) 0.0276(7) 0.0004(6) -0.0023(6) 0.0008(6)
C3 0.0163(6) 0.0182(7) 0.0195(6) 0.0011(6) -0.0004(5) -0.0021(5)
C4 0.0137(6) 0.0159(6) 0.0178(6) -0.0022(5) -0.0001(5) 0.0007(5)
C5 0.0124(6) 0.0156(6) 0.0161(6) -0.0016(5) 0.0007(5) 0.0016(5)
C6 0.0180(7) 0.0175(6) 0.0139(6) 0.0003(6) -0.0015(5) 0.0006(5)
C7 0.0193(7) 0.0157(6) 0.0144(6) 0.0000(5) 0.0006(5) 0.0000(5)
C8 0.0168(6) 0.0148(6) 0.0152(6) -0.0004(5) 0.0010(5) 0.0019(5)
C9 0.0154(6) 0.0157(6) 0.0136(6) -0.0036(5) 0.0012(5) 0.0023(5)
C10 0.0168(6) 0.0183(7) 0.0174(6) -0.0019(5) -0.0020(5) 0.0033(5)
C11 0.0209(7) 0.0223(7) 0.0156(6) -0.0054(6) -0.0037(5) 0.0019(5)
C12 0.0217(7) 0.0206(7) 0.0153(6) -0.0052(6) 0.0005(5) -0.0026(5)
C13 0.0153(6) 0.0150(6) 0.0133(6) -0.0038(5) 0.0013(5) 0.0009(5)
C14 0.0190(7) 0.0158(6) 0.0178(6) 0.0006(5) 0.0007(6) 0.0020(5)
C15 0.0229(7) 0.0184(7) 0.0244(7) 0.0062(6) 0.0027(6) 0.0017(6)

loop_
_atom_type_symbol
_atom_type_description
_atom_type_scat_dispersion_real
_atom_type_scat_dispersion_imag
_atom_type_scat_source
C C 0.0033 0.0016 'International Tables Vol C Tables 4.2.6.8 and 6.1.1.4'
H H 0.0000 0.0000 'International Tables Vol C Tables 4.2.6.8 and 6.1.1.4'
N N 0.0061 0.0033 'International Tables Vol C Tables 4.2.6.8 and 6.1.1.4'
O O 0.0106 0.0060 'International Tables Vol C Tables 4.2.6.8 and 6.1.1.4'

loop_
_geom_angle_atom_site_label_1
_geom_angle_atom_site_label_2
_geom_angle_atom_site_label_3
_geom_angle
C14 O3 C15 114.32(11)
C4 N1 C5 127.37(12)
C4 N1 H1C 120.5(14)
C5 N1 H1C 111.6(14)
C12 N2 C13 117.96(13)
C2 C1 C3 60.86(10)
C2 C1 H1A 117.7
C3 C1 H1A 117.7
C2 C1 H1B 117.7
C3 C1 H1B 117.7
H1A C1 H1B 114.8
C1 C2 C3 60.04(10)
C1 C2 H2A 117.8
C3 C2 H2A 117.8
C1 C2 H2B 117.8
C3 C2 H2B 117.8
H2A C2 H2B 114.9
C4 C3 C1 116.93(12)
C4 C3 C2 115.43(12)
C1 C3 C2 59.10(10)
C4 C3 H3 117.5
C1 C3 H3 117.5
C2 C3 H3 117.5
O1 C4 N1 123.52(14)
O1 C4 C3 122.16(13)
N1 C4 C3 114.30(12)
C6 C5 N1 125.06(12)
C6 C5 C13 118.96(13)
N1 C5 C13 115.98(12)
C5 C6 C7 120.06(13)
C5 C6 H6 120.0
C7 C6 H6 120.0
C8 C7 C6 122.72(13)
C8 C7 H7 118.6
C6 C7 H7 118.6
C7 C8 C9 118.83(13)
C7 C8 C14 120.06(13)
C9 C8 C14 121.09(12)
C13 C9 C10 116.24(13)
C13 C9 C8 118.78(12)
C10 C9 C8 124.95(13)
C11 C10 C9 119.83(14)
C11 C10 H10 120.1
C9 C10 H10 120.1
C10 C11 C12 119.40(13)
C10 C11 H11 120.3
C12 C11 H11 120.3
N2 C12 C11 123.25(13)
N2 C12 H12 118.4
C11 C12 H12 118.4
N2 C13 C9 123.22(12)
N2 C13 C5 116.15(13)
C9 C13 C5 120.64(12)
O2 C14 O3 122.03(14)
O2 C14 C8 125.40(13)
O3 C14 C8 112.56(12)
O3 C15 H15A 109.5
O3 C15 H15B 109.5
H15A C15 H15B 109.5
O3 C15 H15C 109.5
H15A C15 H15C 109.5
H15B C15 H15C 109.5

loop_
_geom_bond_atom_site_label_1
_geom_bond_atom_site_label_2
_geom_bond_distance
O1 C4 1.2227(17)
O2 C14 1.2079(19)
O3 C14 1.3435(18)
O3 C15 1.4487(18)
N1 C4 1.3702(18)
N1 C5 1.3940(18)
N1 H1C 0.89(2)
N2 C12 1.317(2)
N2 C13 1.3654(18)
C1 C2 1.494(2)
C1 C3 1.509(2)
C1 H1A 0.99
C1 H1B 0.99
C2 C3 1.521(2)
C2 H2A 0.99
C2 H2B 0.99
C3 C4 1.489(2)
C3 H3 1.0
C5 C6 1.3805(19)
C5 C13 1.4376(19)
C6 C7 1.404(2)
C6 H6 0.95
C7 C8 1.3797(19)
C7 H7 0.95
C8 C9 1.4310(19)
C8 C14 1.486(2)
C9 C13 1.420(2)
C9 C10 1.4201(19)
C10 C11 1.365(2)
C10 H10 0.95
C11 C12 1.406(2)
C11 H11 0.95
C12 H12 0.95
C15 H15A 0.98
C15 H15B 0.98
C15 H15C 0.98
